data_2016947
loop_
_publ_author_name
'Kli\<stincov\'a, Lenka'
'Rakovsk\'y, Erik'
'Schwendt, Peter'

_publ_section_title
;
 Bis[2-(2-hydroxyethyl)pyridinium]
 \m-decavanadato-bis[pentaaquamanganate(II)] tetrahydrate
;
_journal_issue 2
_journal_name_full 'Acta Crystallographica Section C'
_journal_page_first m97
_journal_page_last m99
_journal_paper_doi 10.1107/S0108270109001917
_journal_volume 65
_journal_year 2009
_chemical_formula_iupac '(C7 H10 N O)2 [Mn2 V10 O28 (H2 O)10], 4H2 O'
_chemical_formula_moiety '2(C7 H10 N O), V10 Mn2 H20 O38, 4(H2 O)'
_chemical_formula_sum 'C14 H48 Mn2 N2 O44 V10'
_chemical_formula_weight 1567.82
_chemical_name_systematic
;
Bis[2-(2-hydroxyethyl)pyridinium] \m-decavanadato-bis[pentaaquamanganate(II)]
tetrahydrate
;
_space_group_IT_number 2
_symmetry_cell_setting triclinic
_symmetry_space_group_name_Hall '-P 1'
_symmetry_space_group_name_H-M 'P -1'
_atom_sites_solution_hydrogens difmap
_atom_sites_solution_primary direct
_atom_sites_solution_secondary difmap
_audit_creation_method SHELXL-97
_cell_angle_alpha 78.3429(11)
_cell_angle_beta 74.6559(11)
_cell_angle_gamma 66.0748(10)
_cell_formula_units_Z 1
_cell_length_a 9.58016(9)
_cell_length_b 11.33329(13)
_cell_length_c 12.07540(17)
_cell_measurement_reflns_used 16843
_cell_measurement_temperature 293(2)
_cell_measurement_theta_max 28.3198
_cell_measurement_theta_min 3.2235
_cell_volume 1149.02(3)
_computing_cell_refinement
;
CrysAlisPro (Oxford Diffraction Ltd, 2008)
;
_computing_data_collection
;
CrysAlisPro (Oxford Diffraction Ltd, 2008)
;
_computing_data_reduction
;
CrysAlisPro (Oxford Diffraction Ltd, 2008)
;
_computing_molecular_graphics
;
DIAMOND  (Brandenburg, 2008) and PLATON (Spek, 2003)
;
_computing_publication_material 'publCIF (Westrip, 2009)'
_computing_structure_refinement 'SHELXL97 (Sheldrick, 2008)'
_computing_structure_solution 'DIRDIF2008 (Beurskens <i>et al.</i>, 2008)'
_diffrn_ambient_temperature 293(2)
_diffrn_detector_area_resol_mean 10.4340
_diffrn_measured_fraction_theta_full 0.992
_diffrn_measured_fraction_theta_max 0.909
_diffrn_measurement_device_type
;
Goniometer Xcalibur, detector: Ruby (Gemini R)
;
_diffrn_measurement_method '\w and \p scans'
_diffrn_radiation_monochromator graphite
_diffrn_radiation_source 'Enhance (Mo) X-ray Source'
_diffrn_radiation_type 'Mo K\a'
_diffrn_radiation_wavelength 0.7107
_diffrn_reflns_av_R_equivalents 0.0141
_diffrn_reflns_av_sigmaI/netI 0.0259
_diffrn_reflns_limit_h_max 12
_diffrn_reflns_limit_h_min -12
_diffrn_reflns_limit_k_max 14
_diffrn_reflns_limit_k_min -14
_diffrn_reflns_limit_l_max 16
_diffrn_reflns_limit_l_min -15
_diffrn_reflns_number 23048
_diffrn_reflns_theta_full 27.00
_diffrn_reflns_theta_max 28.3198
_diffrn_reflns_theta_min 3.2235
_exptl_absorpt_coefficient_mu 2.563
_exptl_absorpt_correction_T_max 0.739
_exptl_absorpt_correction_T_min 0.597
_exptl_absorpt_correction_type analytical
_exptl_absorpt_process_details
;
(CrysAlis Pro; Oxford Diffraction Ltd,
2008).
Analytical numeric absorption correction using a multifaceted crystal
model based on expressions derived by Clark & Reid (1995).
;
_exptl_crystal_colour orange
_exptl_crystal_density_diffrn 2.267
_exptl_crystal_density_method 'not measured'
_exptl_crystal_description prism
_exptl_crystal_F_000 778
_exptl_crystal_size_max 0.2798
_exptl_crystal_size_mid 0.2539
_exptl_crystal_size_min 0.1543
_refine_diff_density_max 0.348
_refine_diff_density_min -0.354
_refine_ls_extinction_method none
_refine_ls_goodness_of_fit_ref 1.072
_refine_ls_hydrogen_treatment mixed
_refine_ls_matrix_type full
_refine_ls_number_parameters 368
_refine_ls_number_reflns 5256
_refine_ls_number_restraints 21
_refine_ls_restrained_S_all 1.072
_refine_ls_R_factor_all 0.0214
_refine_ls_R_factor_gt 0.0188
_refine_ls_shift/su_max 0.002
_refine_ls_shift/su_mean 0.000
_refine_ls_structure_factor_coef Fsqd
_refine_ls_weighting_details 'calc w=1/[\s^2^(Fo^2^)+(0.0295P)^2^+0.5514P] where P=(Fo^2^+2Fc^2^)/3'
_refine_ls_weighting_scheme calc
_refine_ls_wR_factor_gt 0.0546
_refine_ls_wR_factor_ref 0.0556
_reflns_number_gt 4821
_reflns_number_total 5256
_reflns_threshold_expression I>2\s(I)
_cod_data_source_file eg3005.cif
_cod_data_source_block I
_cod_original_cell_volume 1149.02(2)
_cod_database_code 2016947
_cod_database_fobs_code 2016947

loop_
_symmetry_equiv_pos_as_xyz
'x, y, z'
'-x, -y, -z'

loop_
_atom_site_type_symbol
_atom_site_label
_atom_site_fract_x
_atom_site_fract_y
_atom_site_fract_z
_atom_site_U_iso_or_equiv
_atom_site_adp_type
_atom_site_calc_flag
_atom_site_refinement_flags
_atom_site_occupancy
_atom_site_disorder_assembly
_atom_site_disorder_group
Mn Mn1 0.79297(3) 0.39482(2) 0.53420(2) 0.02206(6) Uani d . 1 . .
O O1M 0.90350(14) 0.41783(12) 0.66309(11) 0.0263(2) Uani d D 1 . .
O O2M 0.87580(16) 0.19011(13) 0.58621(17) 0.0491(4) Uani d D 1 . .
O O3M 0.68751(14) 0.36128(11) 0.40717(11) 0.0256(2) Uani d D 1 . .
O O4M 1.01393(13) 0.36637(12) 0.40996(12) 0.0284(3) Uani d D 1 . .
O O5M 0.57003(14) 0.41958(12) 0.65518(12) 0.0284(3) Uani d D 1 . .
H H11M 0.9877(19) 0.3594(19) 0.6631(19) 0.043 Uiso d D 1 . .
H H12M 0.851(2) 0.412(2) 0.7279(15) 0.043 Uiso d D 1 . .
H H21M 0.826(2) 0.147(2) 0.594(2) 0.043 Uiso d D 1 . .
H H22M 0.9641(18) 0.144(2) 0.586(2) 0.043 Uiso d D 1 . .
H H31M 0.644(2) 0.314(2) 0.4311(18) 0.043 Uiso d D 1 . .
H H32M 0.754(2) 0.333(2) 0.3493(16) 0.043 Uiso d D 1 . .
H H41M 1.090(2) 0.3037(16) 0.418(2) 0.043 Uiso d D 1 . .
H H42M 1.038(2) 0.4287(16) 0.3851(19) 0.043 Uiso d D 1 . .
H H51M 0.543(3) 0.3613(16) 0.666(2) 0.043 Uiso d D 1 . .
H H52M 0.498(2) 0.4863(16) 0.640(2) 0.043 Uiso d D 1 . .
V V1 0.47782(3) 0.93164(3) 0.24082(2) 0.02121(7) Uani d . 1 . .
V V2 0.66577(3) 1.00391(2) 0.50678(2) 0.01531(6) Uani d . 1 . .
V V3 0.78612(3) 0.94100(3) 0.25379(2) 0.02065(7) Uani d . 1 . .
V V4 0.52189(3) 0.81964(2) 0.68737(2) 0.01805(6) Uani d . 1 . .
V V5 0.65040(3) 0.75597(2) 0.43420(2) 0.01689(6) Uani d . 1 . .
O O1 0.71143(13) 0.60131(10) 0.48058(10) 0.0234(2) Uani d . 1 . .
O O2 0.58036(15) 0.66822(11) 0.73126(11) 0.0293(3) Uani d . 1 . .
O O3 0.95253(14) 0.91909(12) 0.17062(11) 0.0321(3) Uani d . 1 . .
O O4 0.40717(15) 0.90217(13) 0.14834(11) 0.0342(3) Uani d . 1 . .
O O5 0.67347(13) 0.91537(11) 0.16730(9) 0.0235(2) Uani d . 1 . .
O O6 0.82584(12) 0.97905(10) 0.39929(9) 0.0205(2) Uani d . 1 . .
O O7 0.29016(12) 0.96465(10) 0.37850(9) 0.0204(2) Uani d . 1 . .
O O8 0.54748(12) 0.76628(10) 0.32609(9) 0.0208(2) Uani d . 1 . .
O O9 0.82005(12) 0.77401(10) 0.33628(9) 0.0207(2) Uani d . 1 . .
O O10 0.40917(12) 1.11376(10) 0.22206(9) 0.0214(2) Uani d . 1 . .
O O11 0.68224(12) 1.12077(10) 0.23374(9) 0.0211(2) Uani d . 1 . .
O O12 0.69776(11) 0.82438(9) 0.55668(9) 0.0167(2) Uani d . 1 . .
O O13 0.44653(11) 0.81802(9) 0.54714(9) 0.0166(2) Uani d . 1 . .
O O14 0.55658(11) 0.97094(9) 0.39193(9) 0.0161(2) Uani d . 1 . .
N N1 0.73209(18) 0.73192(16) 0.95533(14) 0.0379(4) Uani d . 1 . .
H H1 0.6892 0.7838 0.9007 0.057 Uiso calc R 1 . .
C C5 0.6774(3) 0.6392(2) 1.0093(2) 0.0541(6) Uani d . 1 . .
H H2 0.5955 0.6318 0.9873 0.065 Uiso calc R 1 . .
C C4 0.7420(3) 0.5559(2) 1.0963(2) 0.0577(6) Uani d . 1 . .
H H3 0.7045 0.4914 1.1347 0.069 Uiso calc R 1 . .
C C3 0.8626(3) 0.5682(2) 1.12640(19) 0.0557(7) Uani d . 1 . .
H H4 0.9078 0.5119 1.1858 0.067 Uiso calc R 1 . .
C C2 0.9176(3) 0.6637(2) 1.06912(18) 0.0439(5) Uani d . 1 . .
H H5 1.0006 0.6713 1.0893 0.053 Uiso calc R 1 . .
C C1 0.8495(2) 0.74829(18) 0.98159(15) 0.0317(4) Uani d . 1 . .
C C6 0.8953(2) 0.85679(18) 0.91466(17) 0.0366(4) Uani d . 1 . .
H H7A 0.9641 0.8705 0.9527 0.044 Uiso calc R 1 . .
H H7B 0.8027 0.9355 0.9149 0.044 Uiso calc R 1 . .
C C7 0.9769(2) 0.83289(19) 0.79046(16) 0.0349(4) Uani d . 1 . .
H H8A 0.9193 0.8009 0.7568 0.042 Uiso calc R 1 . .
H H8B 0.9783 0.9141 0.7461 0.042 Uiso calc R 1 . .
O O20 1.13282(15) 0.74093(13) 0.78403(12) 0.0372(3) Uani d . 1 . .
H H20 1.1890 0.7769 0.7902 0.056 Uiso calc R 1 . .
O O1W 0.6998(4) 0.2075(2) 0.99708(16) 0.0828(7) Uani d D 1 . .
H H11W 0.696(5) 0.175(3) 1.0649(12) 0.124 Uiso d D 1 . .
H H12W 0.699(5) 0.155(3) 0.960(3) 0.124 Uiso d D 1 . .
O O2W 0.7058(2) 0.4247(2) 0.86556(17) 0.0742(6) Uani d D 1 . .
H H21W 0.632(3) 0.457(3) 0.832(3) 0.111 Uiso d D 1 . .
H H22W 0.716(4) 0.3468(14) 0.885(3) 0.111 Uiso d D 1 . .

loop_
_atom_site_aniso_label
_atom_site_aniso_U_11
_atom_site_aniso_U_22
_atom_site_aniso_U_33
_atom_site_aniso_U_12
_atom_site_aniso_U_13
_atom_site_aniso_U_23
Mn1 0.01998(12) 0.01629(11) 0.03081(13) -0.00660(9) -0.00869(10) -0.00015(9)
O1M 0.0215(6) 0.0237(6) 0.0315(6) -0.0053(5) -0.0081(5) -0.0012(5)
O2M 0.0283(7) 0.0193(6) 0.1052(14) -0.0106(5) -0.0331(8) 0.0112(7)
O3M 0.0256(6) 0.0238(6) 0.0316(6) -0.0132(5) -0.0047(5) -0.0048(5)
O4M 0.0212(6) 0.0224(6) 0.0400(7) -0.0070(5) -0.0063(5) -0.0021(5)
O5M 0.0247(6) 0.0217(6) 0.0400(7) -0.0108(5) -0.0065(5) -0.0014(5)
V1 0.02410(13) 0.01993(13) 0.02154(13) -0.00696(10) -0.00891(10) -0.00344(10)
V2 0.01348(11) 0.01252(12) 0.02075(13) -0.00452(9) -0.00535(9) -0.00177(9)
V3 0.01931(13) 0.01897(13) 0.02142(13) -0.00647(10) -0.00120(10) -0.00267(10)
V4 0.02039(12) 0.01307(12) 0.01949(13) -0.00495(9) -0.00601(10) 0.00067(9)
V5 0.01743(12) 0.01089(12) 0.02153(13) -0.00361(9) -0.00493(9) -0.00228(9)
O1 0.0258(6) 0.0123(5) 0.0303(6) -0.0044(4) -0.0079(5) -0.0014(4)
O2 0.0363(6) 0.0162(5) 0.0322(6) -0.0070(5) -0.0115(5) 0.0040(5)
O3 0.0259(6) 0.0336(7) 0.0323(6) -0.0112(5) 0.0038(5) -0.0066(5)
O4 0.0410(7) 0.0329(7) 0.0345(7) -0.0105(6) -0.0194(6) -0.0077(5)
O5 0.0270(6) 0.0212(5) 0.0203(5) -0.0065(4) -0.0042(4) -0.0040(4)
O6 0.0156(5) 0.0193(5) 0.0257(5) -0.0061(4) -0.0043(4) -0.0014(4)
O7 0.0201(5) 0.0189(5) 0.0252(5) -0.0078(4) -0.0091(4) -0.0020(4)
O8 0.0236(5) 0.0155(5) 0.0252(5) -0.0068(4) -0.0078(4) -0.0040(4)
O9 0.0175(5) 0.0160(5) 0.0252(5) -0.0028(4) -0.0035(4) -0.0036(4)
O10 0.0244(5) 0.0189(5) 0.0210(5) -0.0062(4) -0.0100(4) 0.0004(4)
O11 0.0218(5) 0.0189(5) 0.0213(5) -0.0086(4) -0.0029(4) 0.0007(4)
O12 0.0152(5) 0.0128(5) 0.0220(5) -0.0037(4) -0.0067(4) -0.0008(4)
O13 0.0168(5) 0.0119(5) 0.0218(5) -0.0058(4) -0.0052(4) -0.0002(4)
O14 0.0157(5) 0.0129(5) 0.0198(5) -0.0047(4) -0.0052(4) -0.0012(4)
N1 0.0318(8) 0.0386(9) 0.0352(8) -0.0090(7) -0.0101(7) 0.0087(7)
C5 0.0408(11) 0.0516(13) 0.0622(15) -0.0191(10) -0.0112(11) 0.0157(11)
C4 0.0573(14) 0.0431(13) 0.0492(13) -0.0111(11) 0.0004(11) 0.0139(10)
C3 0.0715(16) 0.0389(12) 0.0305(10) 0.0054(11) -0.0142(10) 0.0016(9)
C2 0.0472(11) 0.0383(11) 0.0360(10) 0.0043(9) -0.0193(9) -0.0111(9)
C1 0.0304(9) 0.0301(9) 0.0257(8) -0.0004(7) -0.0038(7) -0.0095(7)
C6 0.0360(10) 0.0312(9) 0.0409(10) -0.0072(8) -0.0081(8) -0.0115(8)
C7 0.0390(10) 0.0362(10) 0.0336(9) -0.0183(8) -0.0111(8) 0.0018(8)
O20 0.0357(7) 0.0365(7) 0.0432(7) -0.0180(6) -0.0016(6) -0.0115(6)
O1W 0.155(2) 0.0668(13) 0.0394(9) -0.0552(14) -0.0224(12) -0.0004(9)
O2W 0.0735(13) 0.0630(12) 0.0467(10) 0.0013(10) -0.0042(9) 0.0108(9)

loop_
_atom_type_symbol
_atom_type_description
_atom_type_scat_dispersion_real
_atom_type_scat_dispersion_imag
_atom_type_scat_source
C C 0.0033 0.0016 'International Tables Vol C Tables 4.2.6.8 and 6.1.1.4'
H H 0.0000 0.0000 'International Tables Vol C Tables 4.2.6.8 and 6.1.1.4'
N N 0.0061 0.0033 'International Tables Vol C Tables 4.2.6.8 and 6.1.1.4'
O O 0.0106 0.0060 'International Tables Vol C Tables 4.2.6.8 and 6.1.1.4'
V V 0.3005 0.5294 'International Tables Vol C Tables 4.2.6.8 and 6.1.1.4'
Mn Mn 0.3368 0.7283 'International Tables Vol C Tables 4.2.6.8 and 6.1.1.4'

loop_
_geom_angle_atom_site_label_1
_geom_angle_atom_site_label_2
_geom_angle_atom_site_label_3
_geom_angle_site_symmetry_1
_geom_angle_site_symmetry_3
_geom_angle
_geom_angle_publ_flag
O2M Mn1 O1 . . 179.46(6) ?
O2M Mn1 O4M . . 88.91(6) ?
O1 Mn1 O4M . . 90.55(5) ?
O2M Mn1 O5M . . 90.32(6) ?
O1 Mn1 O5M . . 90.22(5) ?
O4M Mn1 O5M . . 178.09(5) ?
O2M Mn1 O1M . . 88.71(5) ?
O1 Mn1 O1M . . 91.24(4) ?
O4M Mn1 O1M . . 87.88(5) ?
O5M Mn1 O1M . . 93.86(5) ?
O2M Mn1 O3M . . 88.48(5) ?
O1 Mn1 O3M . . 91.57(4) ?
O4M Mn1 O3M . . 91.80(5) ?
O5M Mn1 O3M . . 86.43(5) ?
O1M Mn1 O3M . . 177.17(5) ?
Mn1 O1M H11M . . 109.9(16) ?
Mn1 O1M H12M . . 109.9(16) ?
H11M O1M H12M . . 106.4(19) ?
Mn1 O2M H21M . . 123.8(16) ?
Mn1 O2M H22M . . 126.0(16) ?
H21M O2M H22M . . 109(2) ?
Mn1 O3M H31M . . 114.3(17) ?
Mn1 O3M H32M . . 111.3(16) ?
H31M O3M H32M . . 107.9(19) ?
Mn1 O4M H41M . . 120.9(16) ?
Mn1 O4M H42M . . 118.2(16) ?
H41M O4M H42M . . 109.4(19) ?
Mn1 O5M H51M . . 115.5(17) ?
Mn1 O5M H52M . . 114.2(16) ?
H51M O5M H52M . . 108.7(19) ?
O4 V1 O5 . . 104.34(6) ?
O4 V1 O10 . . 103.18(6) ?
O5 V1 O10 . . 91.93(5) ?
O4 V1 O8 . . 101.05(6) ?
O5 V1 O8 . . 92.36(5) ?
O10 V1 O8 . . 153.49(5) ?
O4 V1 O7 . . 100.26(6) ?
O5 V1 O7 . . 155.39(5) ?
O10 V1 O7 . . 83.07(5) ?
O8 V1 O7 . . 82.20(5) ?
O4 V1 O14 . . 173.27(6) ?
O5 V1 O14 . . 82.13(4) ?
O10 V1 O14 . . 78.13(4) ?
O8 V1 O14 . . 76.58(4) ?
O7 V1 O14 . . 73.26(4) ?
O7 V2 O6 2_676 . 106.95(5) ?
O7 V2 O12 2_676 . 97.28(5) ?
O6 V2 O12 . . 97.08(5) ?
O7 V2 O13 2_676 2_676 96.97(5) ?
O6 V2 O13 . 2_676 96.72(5) ?
O12 V2 O13 . 2_676 156.33(4) ?
O7 V2 O14 2_676 2_676 87.39(5) ?
O6 V2 O14 . 2_676 165.64(5) ?
O12 V2 O14 . 2_676 81.59(4) ?
O13 V2 O14 2_676 2_676 80.28(4) ?
O7 V2 O14 2_676 . 165.65(5) ?
O6 V2 O14 . . 87.40(5) ?
O12 V2 O14 . . 80.54(4) ?
O13 V2 O14 2_676 . 80.97(4) ?
O14 V2 O14 2_676 . 78.27(4) ?
O3 V3 O5 . . 104.38(6) ?
O3 V3 O11 . . 103.02(6) ?
O5 V3 O11 . . 91.87(5) ?
O3 V3 O9 . . 101.46(6) ?
O5 V3 O9 . . 91.41(5) ?
O11 V3 O9 . . 153.63(5) ?
O3 V3 O6 . . 99.85(6) ?
O5 V3 O6 . . 155.75(5) ?
O11 V3 O6 . . 83.55(5) ?
O9 V3 O6 . . 82.77(5) ?
O3 V3 O14 . . 173.61(6) ?
O5 V3 O14 . . 81.79(4) ?
O11 V3 O14 . . 78.12(4) ?
O9 V3 O14 . . 76.47(4) ?
O6 V3 O14 . . 73.96(4) ?
O2 V4 O10 . 2_676 103.46(6) ?
O2 V4 O11 . 2_676 102.30(6) ?
O10 V4 O11 2_676 2_676 94.49(5) ?
O2 V4 O12 . . 100.69(6) ?
O10 V4 O12 2_676 . 90.94(5) ?
O11 V4 O12 2_676 . 154.42(5) ?
O2 V4 O13 . . 99.65(5) ?
O10 V4 O13 2_676 . 155.28(5) ?
O11 V4 O13 2_676 . 89.03(5) ?
O12 V4 O13 . . 76.15(4) ?
O2 V4 O14 . 2_676 174.56(5) ?
O10 V4 O14 2_676 2_676 80.99(4) ?
O11 V4 O14 2_676 2_676 80.27(4) ?
O12 V4 O14 . 2_676 75.92(4) ?
O13 V4 O14 . 2_676 75.50(4) ?
O1 V5 O8 . . 102.94(5) ?
O1 V5 O9 . . 103.32(5) ?
O8 V5 O9 . . 96.67(5) ?
O1 V5 O13 . . 99.42(5) ?
O8 V5 O13 . . 89.69(5) ?
O9 V5 O13 . . 154.31(4) ?
O1 V5 O12 . . 99.46(5) ?
O8 V5 O12 . . 154.92(4) ?
O9 V5 O12 . . 88.96(5) ?
O13 V5 O12 . . 75.55(4) ?
O1 V5 O14 . . 173.50(5) ?
O8 V5 O14 . . 81.23(4) ?
O9 V5 O14 . . 80.95(4) ?
O13 V5 O14 . . 75.45(4) ?
O12 V5 O14 . . 75.54(4) ?
V5 O1 Mn1 . . 177.41(7) ?
V1 O5 V3 . . 114.44(6) ?
V2 O6 V3 . . 110.66(5) ?
V2 O7 V1 2_676 . 110.70(5) ?
V5 O8 V1 . . 114.73(5) ?
V5 O9 V3 . . 114.93(5) ?
V4 O10 V1 2_676 . 114.47(5) ?
V4 O11 V3 2_676 . 114.71(6) ?
V2 O12 V4 . . 107.20(5) ?
V2 O12 V5 . . 107.14(5) ?
V4 O12 V5 . . 100.72(4) ?
V2 O13 V5 2_676 . 107.07(5) ?
V2 O13 V4 2_676 . 107.61(5) ?
V5 O13 V4 . . 100.46(4) ?
V2 O14 V2 2_676 . 101.73(4) ?
V2 O14 V5 2_676 . 94.25(4) ?
V2 O14 V5 . . 94.06(4) ?
V2 O14 V4 2_676 2_676 92.45(4) ?
V2 O14 V4 . 2_676 93.39(4) ?
V5 O14 V4 . 2_676 168.77(5) ?
V2 O14 V3 2_676 . 170.22(5) ?
V2 O14 V3 . . 87.97(3) ?
V5 O14 V3 . . 86.22(3) ?
V4 O14 V3 2_676 . 85.66(3) ?
V2 O14 V1 2_676 . 88.65(3) ?
V2 O14 V1 . . 169.59(5) ?
V5 O14 V1 . . 85.86(3) ?
V4 O14 V1 2_676 . 85.30(3) ?
V3 O14 V1 . . 81.63(3) ?
C1 N1 C5 . . 123.61(18) ?
C1 N1 H1 . . 118.2 ?
C5 N1 H1 . . 118.2 ?
N1 C5 C4 . . 119.8(2) ?
N1 C5 H2 . . 120.1 ?
C4 C5 H2 . . 120.1 ?
C5 C4 C3 . . 119.0(2) ?
C5 C4 H3 . . 120.5 ?
C3 C4 H3 . . 120.5 ?
C4 C3 C2 . . 120.2(2) ?
C4 C3 H4 . . 119.9 ?
C2 C3 H4 . . 119.9 ?
C3 C2 C1 . . 120.0(2) ?
C3 C2 H5 . . 120.0 ?
C1 C2 H5 . . 120.0 ?
N1 C1 C2 . . 117.44(19) ?
N1 C1 C6 . . 117.14(16) ?
C2 C1 C6 . . 125.41(19) ?
C1 C6 C7 . . 113.35(15) ?
C1 C6 H7A . . 108.9 ?
C7 C6 H7A . . 108.9 ?
C1 C6 H7B . . 108.9 ?
C7 C6 H7B . . 108.9 ?
H7A C6 H7B . . 107.7 ?
O20 C7 C6 . . 111.21(15) ?
O20 C7 H8A . . 109.4 ?
C6 C7 H8A . . 109.4 ?
O20 C7 H8B . . 109.4 ?
C6 C7 H8B . . 109.4 ?
H8A C7 H8B . . 108.0 ?
C7 O20 H20 . . 109.5 ?
H11W O1W H12W . . 107.3(17) ?
H21W O2W H22W . . 105.4(16) ?

loop_
_geom_bond_atom_site_label_1
_geom_bond_atom_site_label_2
_geom_bond_site_symmetry_2
_geom_bond_distance
_geom_bond_publ_flag
Mn1 O2M . 2.1420(13) ?
Mn1 O1 . 2.1630(11) ?
Mn1 O4M . 2.1902(12) ?
Mn1 O5M . 2.1915(12) ?
Mn1 O1M . 2.2073(12) ?
Mn1 O3M . 2.2103(12) ?
O1M H11M . 0.810(15) ?
O1M H12M . 0.818(15) ?
O2M H21M . 0.793(15) ?
O2M H22M . 0.795(15) ?
O3M H31M . 0.779(15) ?
O3M H32M . 0.827(15) ?
O4M H41M . 0.797(15) ?
O4M H42M . 0.809(15) ?
O5M H51M . 0.779(15) ?
O5M H52M . 0.819(15) ?
V1 O4 . 1.5971(12) ?
V1 O5 . 1.8002(11) ?
V1 O10 . 1.8796(11) ?
V1 O8 . 1.8940(11) ?
V1 O7 . 2.0640(11) ?
V1 O14 . 2.3296(10) ?
V2 O7 2_676 1.6898(10) ?
V2 O6 . 1.6910(11) ?
V2 O12 . 1.9219(10) ?
V2 O13 2_676 1.9321(10) ?
V2 O14 2_676 2.0939(10) ?
V2 O14 . 2.1099(10) ?
V3 O3 . 1.5951(12) ?
V3 O5 . 1.8202(11) ?
V3 O11 . 1.8664(11) ?
V3 O9 . 1.8947(11) ?
V3 O6 . 2.0521(11) ?
V3 O14 . 2.3272(10) ?
V4 O2 . 1.5967(12) ?
V4 O10 2_676 1.8227(11) ?
V4 O11 2_676 1.8414(11) ?
V4 O12 . 1.9911(11) ?
V4 O13 . 2.0147(10) ?
V4 O14 2_676 2.2650(10) ?
V5 O1 . 1.6350(11) ?
V5 O8 . 1.7933(11) ?
V5 O9 . 1.7990(11) ?
V5 O13 . 2.0083(10) ?
V5 O12 . 2.0244(10) ?
V5 O14 . 2.2290(10) ?
N1 C1 . 1.335(2) ?
N1 C5 . 1.339(3) ?
N1 H1 . 0.8600 ?
C5 C4 . 1.359(3) ?
C5 H2 . 0.9300 ?
C4 C3 . 1.364(4) ?
C4 H3 . 0.9300 ?
C3 C2 . 1.376(4) ?
C3 H4 . 0.9300 ?
C2 C1 . 1.382(3) ?
C2 H5 . 0.9300 ?
C1 C6 . 1.485(3) ?
C6 C7 . 1.518(3) ?
C6 H7A . 0.9700 ?
C6 H7B . 0.9700 ?
C7 O20 . 1.425(2) ?
C7 H8A . 0.9700 ?
C7 H8B . 0.9700 ?
O20 H20 . 0.8200 ?
O1W H11W . 0.826(10) ?
O1W H12W . 0.821(10) ?
O2W H21W . 0.821(10) ?
O2W H22W . 0.839(10) ?

loop_
_geom_hbond_atom_site_label_D
_geom_hbond_atom_site_label_H
_geom_hbond_atom_site_label_A
_geom_hbond_site_symmetry_A
_geom_hbond_distance_DH
_geom_hbond_distance_HA
_geom_hbond_distance_DA
_geom_hbond_angle_DHA
O1M H11M O9 2_766 0.810(15) 1.850(15) 2.6599(16) 180(3)
O1M H12M O2W . 0.818(15) 1.851(15) 2.661(2) 170(2)
O2M H21M O7 2_666 0.793(15) 1.926(15) 2.7179(17) 177(2)
O2M H22M O6 2_766 0.795(15) 1.958(15) 2.7497(17) 174(2)
O3M H31M O13 2_666 0.779(15) 1.952(17) 2.7150(15) 166(2)
O3M H32M O20 2_766 0.827(15) 1.833(16) 2.6450(18) 167(2)
O4M H41M O12 2_766 0.797(15) 2.023(16) 2.8033(15) 166(2)
O4M H42M O1M 2_766 0.809(15) 1.970(15) 2.7773(18) 176(2)
O5M H51M O8 2_666 0.779(15) 1.940(16) 2.7113(16) 170(2)
O5M H52M O3M 2_666 0.819(15) 2.028(16) 2.8425(18) 173(2)
O1W H11W O11 1_546 0.826(10) 1.991(10) 2.812(2) 172(3)
O1W H12W O4 2_666 0.821(10) 2.17(2) 2.924(2) 152(4)
O2W H21W O2 . 0.821(10) 2.38(3) 2.868(2) 119(3)
O2W H21W O5M . 0.821(10) 2.52(3) 3.165(3) 136(3)
O2W H22W O1W . 0.839(10) 1.89(2) 2.659(3) 152(4)
N1 H1 O10 2_676 0.86 1.90 2.7531(19) 175.1
O20 H20 O11 2_776 0.82 1.95 2.7490(17) 166.1
